data_7031356
loop_
_publ_author_name
'Steichen, Marc'
'Brooks, Neil R.'
'Van Meervelt, Luc'
'Fransaer, Jan'
'Binnemans, Koen'

_publ_section_title
;
 Homoleptic and heteroleptic N-alkylimidazole zinc(ii)-containing ionic
 liquids for high current density electrodeposition.
;
_journal_issue 32
_journal_name_full 'Dalton transactions (Cambridge, England : 2003)'
_journal_page_first 12329
_journal_page_last 12341
_journal_paper_doi 10.1039/c4dt00182f
_journal_volume 43
_journal_year 2014
_chemical_formula_moiety 'C29 H46 N12 Zn, 2(C2 F6 N O4 S2)'
_chemical_formula_sum 'C33 H46 F12 N14 O8 S4 Zn'
_chemical_formula_weight 1188.45
_chemical_melting_point 302
_chemical_name_common
;
N-methylimidazole pentakis(N-ethylimidazole) zinc(II)
bis(trifluoromethylsulfony)limide
;
_chemical_name_systematic
;
N-methylimidazole pentakis(N-ethylimidazole) zinc(II)
bis(trifluoromethylsulfony)limide
;
_space_group_crystal_system monoclinic
_space_group_IT_number 14
_space_group_name_Hall '-P 2ybc'
_space_group_name_H-M_alt 'P 1 21/c 1'
_symmetry_space_group_name_Hall '-P 2ybc'
_symmetry_space_group_name_H-M 'P 1 21/c 1'
_atom_sites_solution_hydrogens geom
_atom_sites_solution_primary direct
_atom_sites_solution_secondary difmap
_audit_creation_date 2013-12-21
_audit_creation_method
;
Olex2 1.2-beta
(compiled 2013.12.10 svn.r2850 for OlexSys, GUI svn.r4736)
;
_cell_angle_alpha 90.00
_cell_angle_beta 98.316(2)
_cell_angle_gamma 90.00
_cell_formula_units_Z 2
_cell_length_a 11.0036(3)
_cell_length_b 11.1127(3)
_cell_length_c 20.1049(5)
_cell_measurement_reflns_used 5866
_cell_measurement_temperature 100(2)
_cell_measurement_theta_max 28.8690
_cell_measurement_theta_min 3.4880
_cell_volume 2432.57(11)
_computing_cell_refinement
;
CrysAlisPro, Agilent Technologies,
Version 1.171.36.28 (release 01-02-2013 CrysAlis171 .NET)
(compiled Feb  1 2013,16:14:44)
;
_computing_data_collection
;
CrysAlisPro, Agilent Technologies,
Version 1.171.36.28 (release 01-02-2013 CrysAlis171 .NET)
(compiled Feb  1 2013,16:14:44)
;
_computing_data_reduction
;
CrysAlisPro, Agilent Technologies,
Version 1.171.36.28 (release 01-02-2013 CrysAlis171 .NET)
(compiled Feb  1 2013,16:14:44)
;
_computing_molecular_graphics 'Olex2 (Dolomanov et al., 2009)'
_computing_publication_material 'Olex2 (Dolomanov et al., 2009)'
_computing_structure_refinement 'XL (Sheldrick, 2008)'
_computing_structure_solution 'ShelXS (Sheldrick, 2008)'
_diffrn_ambient_temperature 100(2)
_diffrn_detector_area_resol_mean 15.9631
_diffrn_measured_fraction_theta_full 0.999
_diffrn_measured_fraction_theta_max 0.856
_diffrn_measurement_device_type 'SuperNova, Single source at offset, Eos'
_diffrn_measurement_method '\w scans'
_diffrn_orient_matrix_UB_11 -0.0584855000
_diffrn_orient_matrix_UB_12 -0.0271598000
_diffrn_orient_matrix_UB_13 -0.0004953000
_diffrn_orient_matrix_UB_21 -0.0081805000
_diffrn_orient_matrix_UB_22 0.0319795000
_diffrn_orient_matrix_UB_23 0.0295474000
_diffrn_orient_matrix_UB_31 -0.0275804000
_diffrn_orient_matrix_UB_32 0.0481155000
_diffrn_orient_matrix_UB_33 -0.0199082000
_diffrn_radiation_monochromator mirror
_diffrn_radiation_type MoK\a
_diffrn_radiation_wavelength 0.71073
_diffrn_reflns_av_R_equivalents 0.0142
_diffrn_reflns_av_unetI/netI 0.0198
_diffrn_reflns_limit_h_max 9
_diffrn_reflns_limit_h_min -14
_diffrn_reflns_limit_k_max 12
_diffrn_reflns_limit_k_min -14
_diffrn_reflns_limit_l_max 26
_diffrn_reflns_limit_l_min -26
_diffrn_reflns_number 11191
_diffrn_reflns_theta_full 26.00
_diffrn_reflns_theta_max 29.10
_diffrn_reflns_theta_min 2.75
_diffrn_source 'SuperNova (Mo) X-ray Source'
_exptl_absorpt_coefficient_mu 0.785
_exptl_absorpt_correction_T_max 1.00000
_exptl_absorpt_correction_T_min 0.90444
_exptl_absorpt_correction_type multi-scan
_exptl_absorpt_process_details
;
CrysAlisPro, Agilent Technologies,
Version 1.171.36.28 (release 01-02-2013 CrysAlis171 .NET)
(compiled Feb  1 2013,16:14:44)
Empirical absorption correction using spherical harmonics,
 implemented in SCALE3 ABSPACK scaling algorithm.
;
_exptl_crystal_colour colourless
_exptl_crystal_density_diffrn 1.623
_exptl_crystal_density_method 'not measured'
_exptl_crystal_description block
_exptl_crystal_F_000 1216
_exptl_crystal_size_max 0.20
_exptl_crystal_size_mid 0.15
_exptl_crystal_size_min 0.10
_refine_diff_density_max 0.447
_refine_diff_density_min -0.416
_refine_diff_density_rms 0.052
_refine_ls_extinction_method none
_refine_ls_goodness_of_fit_ref 1.050
_refine_ls_hydrogen_treatment constr
_refine_ls_matrix_type full
_refine_ls_number_parameters 340
_refine_ls_number_reflns 5586
_refine_ls_number_restraints 1
_refine_ls_restrained_S_all 1.050
_refine_ls_R_factor_all 0.0305
_refine_ls_R_factor_gt 0.0268
_refine_ls_shift/su_max 0.001
_refine_ls_shift/su_mean 0.000
_refine_ls_structure_factor_coef Fsqd
_refine_ls_weighting_details 'calc w=1/[\s^2^(Fo^2^)+(0.0275P)^2^+1.7127P] where P=(Fo^2^+2Fc^2^)/3'
_refine_ls_weighting_scheme calc
_refine_ls_wR_factor_gt 0.0657
_refine_ls_wR_factor_ref 0.0678
_reflns_number_gt 5110
_reflns_number_total 5586
_reflns_threshold_expression >2sigma(I)
_cod_data_source_file c4dt00182f2.cif
_cod_data_source_block nrb132r
_cod_depositor_comments 'Adding full bibliography for 7031354--7031358.cif.'
_cod_original_cell_volume 2432.58(11)
_cod_database_code 7031356
_chemical_oxdiff_formula 'Zn C4 F12 S4 O8 N2 N12 C29 H46'
_reflns_odcompleteness_completeness 99.81
_reflns_odcompleteness_iscentric 1
_reflns_odcompleteness_theta 26.32
_olex2_refinement_description
;
1. Fixed Uiso
 At 1.2 times of:
  All C(H) groups, All C(H,H) groups
 At 1.5 times of:
  All C(H,H,H) groups
2. Shared sites
{C20, C20'}
{C13, C13'}
{C6, C6'}
3. Uiso/Uaniso restraints and constraints
Uanis(C20) = Uanis(C20')
Uanis(C13) = Uanis(C13')
Uanis(C6) = Uanis(C6')
4. Others
 1*[Sof(C6)+Sof(H6A)+Sof(H6B)+Sof(C7)+Sof(H7A)+Sof(H7B)+Sof(H7C)+Sof(C6')+
 Sof(H6'A)+Sof(H6'B)+Sof(H6'C)]+1*[Sof(C13)+Sof(H13A)+Sof(H13B)+Sof(C14)+
 Sof(H14A)+Sof(H14B)+Sof(H14C)+Sof(C13')+Sof(H13C)+Sof(H13D)+Sof(H13E)]+1*
 [Sof(C20)+Sof(H20A)+Sof(H20B)+Sof(C21)+Sof(H21A)+Sof(H21B)+Sof(H21C)+Sof(C20')+
 Sof(H20C)+Sof(H20D)+Sof(H20E)]=2.5 with esd of 0.000001
 Sof(C6')=Sof(H6'A)=Sof(H6'B)=Sof(H6'C)=1-FVAR(1)
 Sof(C6)=Sof(H6A)=Sof(H6B)=Sof(C7)=Sof(H7A)=Sof(H7B)=Sof(H7C)=FVAR(1)
 Sof(C13')=Sof(H13C)=Sof(H13D)=Sof(H13E)=1-FVAR(2)
 Sof(C13)=Sof(H13A)=Sof(H13B)=Sof(C14)=Sof(H14A)=Sof(H14B)=Sof(H14C)=FVAR(2)
 Sof(C20')=Sof(H20C)=Sof(H20D)=Sof(H20E)=1-FVAR(3)
 Sof(C20)=Sof(H20A)=Sof(H20B)=Sof(C21)=Sof(H21A)=Sof(H21B)=Sof(H21C)=FVAR(3)
5.a Secondary CH2 refined with riding coordinates:
 C6(H6A,H6B), C13(H13A,H13B), C20(H20A,H20B)
5.b Aromatic/amide H refined with riding coordinates:
 C2(H2), C4(H4), C5(H5), C9(H9), C11(H11), C12(H12), C16(H16), C18(H18),
 C19(H19)
5.c Idealised Me refined as rotating group:
 C7(H7A,H7B,H7C), C6'(H6'A,H6'B,H6'C), C14(H14A,H14B,H14C), C13'(H13C,H13D,
 H13E), C21(H21A,H21B,H21C), C20'(H20C,H20D,H20E)
;

loop_
_space_group_symop_id
_space_group_symop_operation_xyz
1 'x, y, z'
2 '-x, y+1/2, -z+1/2'
3 '-x, -y, -z'
4 'x, -y-1/2, z-1/2'

loop_
_atom_site_label
_atom_site_type_symbol
_atom_site_fract_x
_atom_site_fract_y
_atom_site_fract_z
_atom_site_U_iso_or_equiv
_atom_site_adp_type
_atom_site_occupancy
_atom_site_symmetry_multiplicity
_atom_site_calc_flag
_atom_site_disorder_assembly
_atom_site_disorder_group
_atom_site_refinement_flags_posn
_atom_site_refinement_flags_adp
Zn1 Zn 0.5000 0.0000 0.0000 0.01158(6) Uani 1 2 d . . S T
N1 N 0.53056(11) -0.06522(11) 0.10338(6) 0.0133(2) Uani 1 1 d A . . .
C2 C 0.50472(12) -0.17280(13) 0.12549(7) 0.0141(3) Uani 1 1 d A . . .
H2 H 0.4612 -0.2316 0.0990 0.017 Uiso 1 1 calc . . R .
N3 N 0.54905(11) -0.18685(11) 0.19101(6) 0.0154(2) Uani 1 1 d . . . .
C4 C 0.60756(14) -0.08128(14) 0.21212(7) 0.0190(3) Uani 1 1 d A . . .
H4 H 0.6474 -0.0640 0.2551 0.023 Uiso 1 1 calc . . R .
C5 C 0.59562(14) -0.00730(13) 0.15794(8) 0.0171(3) Uani 1 1 d . . . .
H5 H 0.6265 0.0706 0.1576 0.021 Uiso 1 1 calc A . R .
C6 C 0.53668(15) -0.29444(14) 0.23176(8) 0.0208(3) Uani 0.966(3) 1 d A 1 . .
H6A H 0.4862 -0.3531 0.2048 0.025 Uiso 0.966(3) 1 calc A 1 R .
H6B H 0.4953 -0.2729 0.2695 0.025 Uiso 0.966(3) 1 calc A 1 R .
C7 C 0.65961(16) -0.35040(16) 0.25778(9) 0.0275(4) Uani 0.966(3) 1 d A 1 . .
H7A H 0.7020 -0.3697 0.2206 0.041 Uiso 0.966(3) 1 calc A 1 GR .
H7B H 0.6471 -0.4225 0.2822 0.041 Uiso 0.966(3) 1 calc A 1 GR .
H7C H 0.7078 -0.2946 0.2870 0.041 Uiso 0.966(3) 1 calc A 1 GR .
C6' C 0.53668(15) -0.29444(14) 0.23176(8) 0.0208(3) Uani 0.034(3) 1 d A 2 . .
H6'A H 0.4746 -0.3461 0.2086 0.031 Uiso 0.034(3) 1 calc A 2 GR .
H6'B H 0.5138 -0.2711 0.2742 0.031 Uiso 0.034(3) 1 calc A 2 GR .
H6'C H 0.6136 -0.3366 0.2392 0.031 Uiso 0.034(3) 1 calc A 2 GR .
N8 N 0.53295(11) 0.18052(11) 0.03861(6) 0.0139(2) Uani 1 1 d B . . .
C9 C 0.63565(14) 0.24307(12) 0.04172(7) 0.0152(3) Uani 1 1 d B . . .
H9 H 0.7040 0.2181 0.0231 0.018 Uiso 1 1 calc . . R .
N10 N 0.62952(11) 0.34699(11) 0.07499(6) 0.0161(2) Uani 1 1 d . . . .
C11 C 0.51624(14) 0.35090(14) 0.09567(8) 0.0223(3) Uani 1 1 d B . . .
H11 H 0.4858 0.4117 0.1205 0.027 Uiso 1 1 calc . . R .
C12 C 0.45719(14) 0.24831(14) 0.07272(8) 0.0205(3) Uani 1 1 d . . . .
H12 H 0.3779 0.2272 0.0791 0.025 Uiso 1 1 calc B . R .
C13 C 0.72754(15) 0.43628(14) 0.08899(8) 0.0221(3) Uani 0.841(5) 1 d B 1 . .
H13A H 0.7940 0.4155 0.0643 0.027 Uiso 0.841(5) 1 calc B 1 R .
H13B H 0.7595 0.4347 0.1365 0.027 Uiso 0.841(5) 1 calc B 1 R .
C14 C 0.6829(2) 0.56125(16) 0.06969(10) 0.0257(5) Uani 0.841(5) 1 d B 1 . .
H14A H 0.6523 0.5635 0.0225 0.039 Uiso 0.841(5) 1 calc B 1 GR .
H14B H 0.7495 0.6172 0.0795 0.039 Uiso 0.841(5) 1 calc B 1 GR .
H14C H 0.6182 0.5828 0.0948 0.039 Uiso 0.841(5) 1 calc B 1 GR .
C13' C 0.72754(15) 0.43628(14) 0.08899(8) 0.0221(3) Uani 0.159(5) 1 d B 2 . .
H13C H 0.7518 0.4427 0.1367 0.033 Uiso 0.159(5) 1 calc B 2 GR .
H13D H 0.6984 0.5129 0.0713 0.033 Uiso 0.159(5) 1 calc B 2 GR .
H13E H 0.7967 0.4118 0.0682 0.033 Uiso 0.159(5) 1 calc B 2 GR .
N15 N 0.69611(11) -0.03070(11) -0.00490(6) 0.0141(2) Uani 1 1 d C . . .
C16 C 0.75338(13) -0.01377(13) -0.05774(7) 0.0156(3) Uani 1 1 d C . . .
H16 H 0.7243 0.0355 -0.0940 0.019 Uiso 1 1 calc . . R .
N17 N 0.85897(11) -0.07684(11) -0.05244(6) 0.0156(2) Uani 1 1 d . . . .
C18 C 0.87075(14) -0.13826(14) 0.00740(8) 0.0179(3) Uani 1 1 d C . . .
H18 H 0.9344 -0.1895 0.0247 0.021 Uiso 1 1 calc . . R .
C19 C 0.77031(13) -0.10879(13) 0.03627(7) 0.0163(3) Uani 1 1 d . . . .
H19 H 0.7540 -0.1370 0.0776 0.020 Uiso 1 1 calc C . R .
C20 C 0.94226(15) -0.07992(17) -0.10341(8) 0.0250(3) Uani 0.694(5) 1 d C 1 . .
H20A H 0.8984 -0.1131 -0.1446 0.030 Uiso 0.694(5) 1 calc C 1 R .
H20B H 0.9654 0.0019 -0.1128 0.030 Uiso 0.694(5) 1 calc C 1 R .
C21 C 1.05331(19) -0.1501(2) -0.08393(11) 0.0188(6) Uani 0.694(5) 1 d C 1 . .
H21A H 1.0962 -0.1195 -0.0424 0.028 Uiso 0.694(5) 1 calc C 1 GR .
H21B H 1.1052 -0.1442 -0.1183 0.028 Uiso 0.694(5) 1 calc C 1 GR .
H21C H 1.0318 -0.2328 -0.0782 0.028 Uiso 0.694(5) 1 calc C 1 GR .
C20' C 0.94226(15) -0.07992(17) -0.10341(8) 0.0250(3) Uani 0.306(5) 1 d C 2 . .
H20C H 0.9287 -0.1525 -0.1293 0.037 Uiso 0.306(5) 1 calc C 2 GR .
H20D H 1.0258 -0.0777 -0.0816 0.037 Uiso 0.306(5) 1 calc C 2 GR .
H20E H 0.9267 -0.0116 -0.1326 0.037 Uiso 0.306(5) 1 calc C 2 GR .
C22 C 0.12555(15) 0.47308(15) 0.09547(8) 0.0211(3) Uani 1 1 d . . . .
F23 F 0.01490(9) 0.48511(10) 0.11291(6) 0.0337(3) Uani 1 1 d . . . .
F24 F 0.18390(10) 0.38444(8) 0.13179(5) 0.0316(2) Uani 1 1 d . . . .
F25 F 0.11372(9) 0.44092(9) 0.03134(5) 0.0293(2) Uani 1 1 d . . . .
S26 S 0.21218(3) 0.61391(3) 0.107483(18) 0.01484(8) Uani 1 1 d . . . .
O27 O 0.14218(10) 0.69988(10) 0.06494(5) 0.0225(2) Uani 1 1 d . . . .
O28 O 0.33107(10) 0.58227(10) 0.09199(6) 0.0222(2) Uani 1 1 d . . . .
N29 N 0.21510(12) 0.62880(11) 0.18542(6) 0.0193(3) Uani 1 1 d . . . .
S30 S 0.18342(3) 0.74684(3) 0.222017(18) 0.01840(8) Uani 1 1 d . . . .
O31 O 0.20703(13) 0.85593(11) 0.18890(6) 0.0314(3) Uani 1 1 d . . . .
O32 O 0.22834(12) 0.73462(11) 0.29175(6) 0.0280(3) Uani 1 1 d . . . .
C33 C 0.01603(17) 0.74223(19) 0.21918(9) 0.0320(4) Uani 1 1 d . . . .
F34 F -0.01962(12) 0.83080(15) 0.25569(7) 0.0600(4) Uani 1 1 d . . . .
F35 F -0.01898(11) 0.63885(13) 0.24323(6) 0.0486(3) Uani 1 1 d . . . .
F36 F -0.04160(10) 0.75443(12) 0.15659(5) 0.0404(3) Uani 1 1 d . . . .

loop_
_atom_site_aniso_label
_atom_site_aniso_U_11
_atom_site_aniso_U_22
_atom_site_aniso_U_33
_atom_site_aniso_U_23
_atom_site_aniso_U_13
_atom_site_aniso_U_12
Zn1 0.01351(11) 0.01020(11) 0.01132(11) -0.00001(8) 0.00281(8) -0.00078(8)
N1 0.0147(6) 0.0130(5) 0.0124(5) -0.0008(4) 0.0025(4) 0.0001(4)
C2 0.0125(6) 0.0164(7) 0.0133(6) -0.0002(5) 0.0011(5) -0.0005(5)
N3 0.0152(6) 0.0170(6) 0.0135(6) 0.0024(5) 0.0004(4) -0.0006(5)
C4 0.0227(7) 0.0184(7) 0.0148(7) -0.0028(6) -0.0011(6) -0.0013(6)
C5 0.0191(7) 0.0145(7) 0.0175(7) -0.0031(5) 0.0015(6) -0.0018(5)
C6 0.0229(8) 0.0219(8) 0.0171(7) 0.0080(6) 0.0008(6) -0.0028(6)
C7 0.0270(9) 0.0250(9) 0.0282(9) 0.0091(7) -0.0037(7) 0.0024(7)
C6' 0.0229(8) 0.0219(8) 0.0171(7) 0.0080(6) 0.0008(6) -0.0028(6)
N8 0.0166(6) 0.0124(5) 0.0131(5) -0.0001(4) 0.0032(4) 0.0005(5)
C9 0.0180(7) 0.0123(6) 0.0155(7) -0.0003(5) 0.0032(5) -0.0001(5)
N10 0.0184(6) 0.0122(6) 0.0170(6) -0.0013(5) 0.0001(5) -0.0010(5)
C11 0.0203(7) 0.0199(7) 0.0270(8) -0.0090(6) 0.0039(6) 0.0017(6)
C12 0.0173(7) 0.0201(7) 0.0247(8) -0.0064(6) 0.0055(6) 0.0002(6)
C13 0.0240(8) 0.0156(7) 0.0255(8) -0.0024(6) -0.0003(6) -0.0062(6)
C14 0.0390(12) 0.0127(9) 0.0261(10) -0.0002(7) 0.0067(8) -0.0030(8)
C13' 0.0240(8) 0.0156(7) 0.0255(8) -0.0024(6) -0.0003(6) -0.0062(6)
N15 0.0156(6) 0.0128(5) 0.0141(6) 0.0003(5) 0.0028(5) -0.0015(5)
C16 0.0157(7) 0.0150(7) 0.0160(7) -0.0005(5) 0.0025(5) -0.0010(5)
N17 0.0150(6) 0.0176(6) 0.0148(6) -0.0021(5) 0.0040(5) -0.0012(5)
C18 0.0177(7) 0.0179(7) 0.0179(7) 0.0008(6) 0.0023(5) 0.0024(6)
C19 0.0176(7) 0.0164(7) 0.0149(7) 0.0012(5) 0.0026(5) 0.0005(5)
C20 0.0188(7) 0.0393(9) 0.0186(7) -0.0044(7) 0.0088(6) -0.0015(7)
C21 0.0148(10) 0.0225(11) 0.0197(11) -0.0033(9) 0.0050(8) 0.0020(8)
C20' 0.0188(7) 0.0393(9) 0.0186(7) -0.0044(7) 0.0088(6) -0.0015(7)
C22 0.0200(7) 0.0239(8) 0.0186(7) 0.0005(6) -0.0004(6) -0.0067(6)
F23 0.0203(5) 0.0483(7) 0.0332(6) -0.0027(5) 0.0066(4) -0.0149(5)
F24 0.0435(6) 0.0170(5) 0.0311(5) 0.0062(4) -0.0056(5) -0.0073(4)
F25 0.0354(6) 0.0314(5) 0.0198(5) -0.0061(4) -0.0004(4) -0.0105(4)
S26 0.01478(16) 0.01388(16) 0.01597(17) 0.00109(13) 0.00256(13) -0.00017(13)
O27 0.0279(6) 0.0235(6) 0.0166(5) 0.0062(4) 0.0047(4) 0.0066(5)
O28 0.0167(5) 0.0212(5) 0.0300(6) -0.0053(5) 0.0072(4) -0.0012(4)
N29 0.0250(7) 0.0166(6) 0.0155(6) 0.0011(5) 0.0001(5) 0.0038(5)
S30 0.02145(18) 0.01788(17) 0.01554(17) 0.00000(14) 0.00151(14) 0.00317(14)
O31 0.0486(8) 0.0173(6) 0.0294(6) 0.0010(5) 0.0099(6) -0.0008(5)
O32 0.0346(7) 0.0298(6) 0.0174(5) -0.0039(5) -0.0038(5) 0.0062(5)
C33 0.0261(9) 0.0532(12) 0.0177(8) 0.0018(8) 0.0062(7) 0.0106(8)
F34 0.0479(8) 0.0921(11) 0.0419(7) -0.0202(7) 0.0127(6) 0.0340(8)
F35 0.0343(6) 0.0807(9) 0.0331(6) 0.0140(6) 0.0123(5) -0.0141(6)
F36 0.0237(5) 0.0751(9) 0.0217(5) 0.0060(5) 0.0007(4) 0.0165(5)

loop_
_atom_type_symbol
_atom_type_description
_atom_type_scat_dispersion_real
_atom_type_scat_dispersion_imag
_atom_type_scat_source
C C 0.0033 0.0016 'International Tables Vol C Tables 4.2.6.8 and 6.1.1.4'
H H 0.0000 0.0000 'International Tables Vol C Tables 4.2.6.8 and 6.1.1.4'
N N 0.0061 0.0033 'International Tables Vol C Tables 4.2.6.8 and 6.1.1.4'
O O 0.0106 0.0060 'International Tables Vol C Tables 4.2.6.8 and 6.1.1.4'
F F 0.0171 0.0103 'International Tables Vol C Tables 4.2.6.8 and 6.1.1.4'
S S 0.1246 0.1234 'International Tables Vol C Tables 4.2.6.8 and 6.1.1.4'
Zn Zn 0.2839 1.4301 'International Tables Vol C Tables 4.2.6.8 and 6.1.1.4'

loop_
_geom_angle_atom_site_label_1
_geom_angle_atom_site_label_2
_geom_angle_atom_site_label_3
_geom_angle
_geom_angle_site_symmetry_1
_geom_angle_site_symmetry_3
N1 Zn1 N1 180.0 3_655 .
N1 Zn1 N15 88.52(4) 3_655 3_655
N1 Zn1 N15 91.48(4) 3_655 .
N1 Zn1 N15 88.52(4) . .
N1 Zn1 N15 91.48(4) . 3_655
N8 Zn1 N1 88.36(4) . .
N8 Zn1 N1 91.64(4) 3_655 .
N8 Zn1 N1 88.36(4) 3_655 3_655
N8 Zn1 N1 91.64(4) . 3_655
N8 Zn1 N8 180.0 . 3_655
N8 Zn1 N15 87.41(4) . 3_655
N8 Zn1 N15 87.40(4) 3_655 .
N8 Zn1 N15 92.59(4) 3_655 3_655
N8 Zn1 N15 92.60(4) . .
N15 Zn1 N15 180.0 . 3_655
C2 N1 Zn1 127.63(10) . .
C2 N1 C5 105.49(12) . .
C5 N1 Zn1 126.40(10) . .
N1 C2 N3 111.66(13) . .
C2 N3 C4 106.88(12) . .
C2 N3 C6 126.26(13) . .
C4 N3 C6 126.87(12) . .
C5 C4 N3 106.41(13) . .
C4 C5 N1 109.56(13) . .
N3 C6 C7 112.21(13) . .
C9 N8 Zn1 127.09(10) . .
C9 N8 C12 105.31(12) . .
C12 N8 Zn1 127.14(10) . .
N8 C9 N10 111.86(13) . .
C9 N10 C11 106.99(12) . .
C9 N10 C13 126.25(13) . .
C11 N10 C13 126.71(13) . .
C12 C11 N10 106.35(13) . .
C11 C12 N8 109.48(14) . .
N10 C13 C14 111.84(14) . .
C16 N15 Zn1 126.66(10) . .
C16 N15 C19 105.13(12) . .
C19 N15 Zn1 124.67(9) . .
N15 C16 N17 111.56(13) . .
C16 N17 C18 107.38(12) . .
C16 N17 C20 125.03(13) . .
C18 N17 C20 127.56(13) . .
C19 C18 N17 105.94(13) . .
C18 C19 N15 109.99(13) . .
C21 C20 N17 114.13(15) . .
F23 C22 F24 108.56(13) . .
F23 C22 F25 108.70(13) . .
F23 C22 S26 111.14(11) . .
F24 C22 S26 111.03(10) . .
F25 C22 F24 107.76(13) . .
F25 C22 S26 109.56(11) . .
O27 S26 C22 105.48(7) . .
O27 S26 O28 117.64(7) . .
O27 S26 N29 117.22(7) . .
O28 S26 C22 103.66(7) . .
O28 S26 N29 110.81(7) . .
N29 S26 C22 99.02(7) . .
S30 N29 S26 125.60(8) . .
N29 S30 C33 104.62(8) . .
O31 S30 N29 115.13(7) . .
O31 S30 C33 105.02(9) . .
O32 S30 N29 108.25(7) . .
O32 S30 O31 118.71(8) . .
O32 S30 C33 103.41(8) . .
F34 C33 S30 109.84(14) . .
F34 C33 F35 108.53(15) . .
F34 C33 F36 108.07(15) . .
F35 C33 S30 110.87(13) . .
F35 C33 F36 108.01(17) . .
F36 C33 S30 111.42(12) . .

loop_
_geom_bond_atom_site_label_1
_geom_bond_atom_site_label_2
_geom_bond_distance
_geom_bond_site_symmetry_2
Zn1 N1 2.1808(12) 3_655
Zn1 N1 2.1809(12) .
Zn1 N8 2.1627(12) 3_655
Zn1 N8 2.1627(12) .
Zn1 N15 2.2009(12) .
Zn1 N15 2.2009(12) 3_655
N1 C2 1.3207(18) .
N1 C5 1.3794(18) .
C2 N3 1.3460(18) .
N3 C4 1.3755(19) .
N3 C6 1.4667(18) .
C4 C5 1.356(2) .
C6 C7 1.512(2) .
N8 C9 1.3205(19) .
N8 C12 1.3777(19) .
C9 N10 1.3412(18) .
N10 C11 1.370(2) .
N10 C13 1.4626(19) .
C11 C12 1.359(2) .
C13 C14 1.505(2) .
N15 C16 1.3247(19) .
N15 C19 1.3818(18) .
C16 N17 1.3479(19) .
N17 C18 1.3730(19) .
N17 C20 1.4706(19) .
C18 C19 1.361(2) .
C20 C21 1.455(3) .
C22 F23 1.3218(19) .
C22 F24 1.3342(19) .
C22 F25 1.3260(18) .
C22 S26 1.8303(16) .
S26 O27 1.4306(11) .
S26 O28 1.4317(11) .
S26 N29 1.5714(13) .
N29 S30 1.5677(13) .
S30 O31 1.4250(12) .
S30 O32 1.4241(12) .
S30 C33 1.8352(19) .
C33 F34 1.321(2) .
C33 F35 1.325(2) .
C33 F36 1.332(2) .
